data_4515624
loop_
_publ_author_name
'Postils, Ver\`onica'
'Rodr\'iguez, M\`onica'
'Sabenya, Gerard'
'Conde, Ana'
'D\'iaz-Requejo, M. Mar'
'P\'erez, Pedro J.'
'Costas, Miquel'
'Sol\`a, Miquel'
'Luis, Josep M.'

_publ_section_title
;
 Mechanism of the Selective Fe-Catalyzed Arene Carbon--Hydrogen Bond
 Functionalization
;
_journal_issue 5
_journal_name_full 'ACS Catalysis'
_journal_page_first 4313
_journal_paper_doi 10.1021/acscatal.7b03935
_journal_volume 8
_journal_year 2018
_chemical_formula_moiety 'C32 H12 B F24, 0.5(C30 H48 F6 Fe2 N8 O6 S2), C H2 Cl2'
_chemical_formula_sum 'C48 H38 B Cl2 F27 Fe N4 O3 S'
_chemical_formula_weight 1401.44
_space_group_crystal_system triclinic
_space_group_IT_number 2
_space_group_name_Hall '-P 1'
_space_group_name_H-M_alt 'P -1'
_atom_sites_solution_hydrogens geom
_audit_creation_method SHELXL-2013
_cell_angle_alpha 102.363(2)
_cell_angle_beta 97.011(2)
_cell_angle_gamma 92.487(2)
_cell_formula_units_Z 2
_cell_length_a 12.6950(11)
_cell_length_b 13.3351(11)
_cell_length_c 17.1823(15)
_cell_measurement_reflns_used 8004
_cell_measurement_temperature 143(2)
_cell_measurement_theta_max 25.48
_cell_measurement_theta_min 2.17
_cell_volume 2812.8(4)
_computing_cell_refinement 'Bruker SMART'
_computing_data_collection 'Bruker SMART'
_computing_data_reduction 'Bruker SAINT'
_computing_molecular_graphics 'Bruker SHELXTL'
_computing_publication_material 'Bruker SHELXTL'
_computing_structure_refinement 'SHELXL-2013 (Sheldrick, 2013)'
_computing_structure_solution 'Bruker SHELXTL'
_diffrn_ambient_temperature 143(2)
_diffrn_measured_fraction_theta_full 0.996
_diffrn_measured_fraction_theta_max 0.975
_diffrn_measurement_device_type 'CCD area detector'
_diffrn_measurement_method 'phi and omega scans'
_diffrn_radiation_monochromator graphite
_diffrn_radiation_source 'sealed tube'
_diffrn_radiation_type MoK\a
_diffrn_radiation_wavelength 0.71073
_diffrn_reflns_av_R_equivalents 0.0462
_diffrn_reflns_av_unetI/netI 0.0533
_diffrn_reflns_Laue_measured_fraction_full 0.996
_diffrn_reflns_Laue_measured_fraction_max 0.975
_diffrn_reflns_limit_h_max 16
_diffrn_reflns_limit_h_min -16
_diffrn_reflns_limit_k_max 17
_diffrn_reflns_limit_k_min -17
_diffrn_reflns_limit_l_max 22
_diffrn_reflns_limit_l_min -22
_diffrn_reflns_number 43857
_diffrn_reflns_point_group_measured_fraction_full 0.996
_diffrn_reflns_point_group_measured_fraction_max 0.975
_diffrn_reflns_theta_full 25.242
_diffrn_reflns_theta_max 28.285
_diffrn_reflns_theta_min 2.159
_exptl_absorpt_coefficient_mu 0.535
_exptl_absorpt_correction_T_max 1.0
_exptl_absorpt_correction_T_min 0.765601
_exptl_absorpt_correction_type empirical
_exptl_absorpt_process_details 'SADABS v2.10 BRUKER 2001'
_exptl_crystal_colour colorless
_exptl_crystal_density_diffrn 1.655
_exptl_crystal_description block
_exptl_crystal_F_000 1404
_exptl_crystal_size_max 0.35
_exptl_crystal_size_mid 0.22
_exptl_crystal_size_min 0.15
_refine_diff_density_max 0.734
_refine_diff_density_min -0.380
_refine_diff_density_rms 0.069
_refine_ls_extinction_method none
_refine_ls_goodness_of_fit_ref 1.036
_refine_ls_hydrogen_treatment constr
_refine_ls_matrix_type full
_refine_ls_number_parameters 975
_refine_ls_number_reflns 13585
_refine_ls_number_restraints 90
_refine_ls_restrained_S_all 1.061
_refine_ls_R_factor_all 0.1055
_refine_ls_R_factor_gt 0.0726
_refine_ls_shift/su_max 0.000
_refine_ls_shift/su_mean 0.000
_refine_ls_structure_factor_coef Fsqd
_refine_ls_weighting_details 'w=1/[\s^2^(Fo^2^)+(0.0789P)^2^+2.3557P] where P=(Fo^2^+2Fc^2^)/3'
_refine_ls_weighting_scheme calc
_refine_ls_wR_factor_gt 0.1656
_refine_ls_wR_factor_ref 0.1860
_reflns_Friedel_coverage 0.000
_reflns_number_gt 9340
_reflns_number_total 13585
_reflns_threshold_expression 'I > 2\s(I)'
_cod_data_source_file cs7b03935_si_003.cif
_cod_data_source_block mrc181_1_sq_s
_cod_database_code 4515624
_shelx_space_group_comment
;
The symmetry employed for this shelxl refinement is uniquely defined
by the following loop, which should always be used as a source of
symmetry information in preference to the above space-group names.
They are only intended as comments.
;
_shelxl_version_number 2013-3

loop_
_space_group_symop_operation_xyz
'x, y, z'
'-x, -y, -z'

loop_
_atom_site_label
_atom_site_type_symbol
_atom_site_fract_x
_atom_site_fract_y
_atom_site_fract_z
_atom_site_U_iso_or_equiv
_atom_site_adp_type
_atom_site_occupancy
_atom_site_site_symmetry_order
_atom_site_calc_flag
_atom_site_refinement_flags_posn
_atom_site_refinement_flags_adp
_atom_site_refinement_flags_occupancy
_atom_site_disorder_assembly
_atom_site_disorder_group
Fe1 Fe -0.02907(4) 0.46097(3) 0.33992(3) 0.03488(13) Uani 1 1 d . . . . .
S1 S 0.01132(19) 0.34263(9) 0.49832(7) 0.0439(5) Uani 0.734(5) 1 d . . P A 1
O3 O -0.0913(4) 0.2962(6) 0.4865(3) 0.097(2) Uani 0.734(5) 1 d . . P A 1
C15 C 0.1077(9) 0.2390(6) 0.4959(5) 0.071(2) Uani 0.734(5) 1 d . U P A 1
F1 F 0.0748(12) 0.1681(8) 0.4321(7) 0.177(6) Uani 0.734(5) 1 d . . P A 1
F2 F 0.2010(5) 0.2790(6) 0.5070(4) 0.149(3) Uani 0.734(5) 1 d . . P A 1
F3 F 0.0687(9) 0.1888(6) 0.5562(6) 0.158(4) Uani 0.734(5) 1 d . . P A 1
S1' S 0.0825(6) 0.3564(3) 0.5029(2) 0.0500(16) Uani 0.266(5) 1 d . . P A 2
O3' O 0.1935(11) 0.3625(13) 0.5264(9) 0.095(5) Uani 0.266(5) 1 d . . P A 2
C15' C 0.042(2) 0.2230(10) 0.4968(9) 0.051(4) Uani 0.266(5) 1 d . . P A 2
F1' F 0.1108(17) 0.1840(18) 0.4259(14) 0.078(6) Uani 0.266(5) 1 d . . P A 2
F2' F -0.0562(18) 0.2016(17) 0.4684(12) 0.159(9) Uani 0.266(5) 1 d . . P A 2
F3' F 0.1200(12) 0.2023(13) 0.5548(13) 0.068(4) Uani 0.266(5) 1 d . U P A 2
O1 O 0.0422(2) 0.3844(2) 0.43210(15) 0.0544(6) Uani 1 1 d . . . . .
N1 N -0.1787(2) 0.3801(2) 0.33961(16) 0.0428(6) Uani 1 1 d . . . . .
C1 C -0.2613(3) 0.4180(3) 0.3758(2) 0.0546(9) Uani 1 1 d . . . . .
H1A H -0.2560 0.4886 0.4025 0.065 Uiso 1 1 calc R U . . .
O2 O -0.0426(3) 0.5926(2) 0.42521(16) 0.0656(8) Uani 1 1 d . . . . .
N2 N -0.0287(2) 0.3253(2) 0.24245(17) 0.0478(7) Uani 1 1 d . . . . .
C2 C -0.3522(4) 0.3600(4) 0.3758(3) 0.0744(13) Uani 1 1 d . . . . .
H2A H -0.4091 0.3897 0.4016 0.089 Uiso 1 1 calc R U . . .
N3 N -0.0823(2) 0.5304(2) 0.23735(17) 0.0433(7) Uani 1 1 d . . . . .
C3 C -0.3602(4) 0.2589(5) 0.3384(3) 0.0878(18) Uani 1 1 d . . . . .
H3A H -0.4224 0.2166 0.3386 0.105 Uiso 1 1 calc R U . . .
N4 N 0.1271(2) 0.4927(3) 0.3036(2) 0.0574(8) Uani 1 1 d . . . . .
C4 C -0.2780(4) 0.2182(4) 0.3003(3) 0.0727(14) Uani 1 1 d . . . . .
H4A H -0.2833 0.1478 0.2731 0.087 Uiso 1 1 calc R U . . .
C5 C -0.1858(3) 0.2809(3) 0.3018(2) 0.0501(9) Uani 1 1 d . . . . .
C6 C -0.0905(4) 0.2424(3) 0.2655(2) 0.0584(10) Uani 1 1 d . . . . .
H6A H -0.0445 0.2130 0.3046 0.070 Uiso 1 1 calc R U . . .
H6B H -0.1134 0.1867 0.2173 0.070 Uiso 1 1 calc R U . . .
C7 C -0.0786(3) 0.3475(3) 0.1648(2) 0.0543(9) Uani 1 1 d . . . . .
H7A H -0.1268 0.2877 0.1350 0.065 Uiso 1 1 calc R U . . .
H7B H -0.0222 0.3569 0.1315 0.065 Uiso 1 1 calc R U . . .
C8 C -0.1410(3) 0.4427(3) 0.1771(2) 0.0514(9) Uani 1 1 d . . . . .
H8A H -0.1570 0.4633 0.1251 0.062 Uiso 1 1 calc R U . . .
H8B H -0.2095 0.4260 0.1951 0.062 Uiso 1 1 calc R U . . .
C9 C -0.1559(3) 0.6124(3) 0.2577(2) 0.0525(9) Uani 1 1 d . . . . .
H9A H -0.1770 0.6405 0.2103 0.079 Uiso 1 1 calc R U . . .
H9B H -0.1201 0.6674 0.3014 0.079 Uiso 1 1 calc R U . . .
H9C H -0.2193 0.5836 0.2748 0.079 Uiso 1 1 calc R U . . .
C10 C 0.0121(3) 0.5703(4) 0.2071(3) 0.0621(11) Uani 1 1 d . . . . .
H10A H -0.0027 0.6367 0.1925 0.075 Uiso 1 1 calc R U . . .
H10B H 0.0259 0.5212 0.1580 0.075 Uiso 1 1 calc R U . . .
C11 C 0.1105(3) 0.5857(4) 0.2700(3) 0.0685(12) Uani 1 1 d . . . . .
H11A H 0.1738 0.6018 0.2453 0.082 Uiso 1 1 calc R U . . .
H11B H 0.1026 0.6450 0.3142 0.082 Uiso 1 1 calc R U . . .
C12 C 0.2153(3) 0.5157(4) 0.3715(3) 0.0790(14) Uani 1 1 d . . . . .
H12A H 0.2823 0.5289 0.3513 0.119 Uiso 1 1 calc R U . . .
H12B H 0.2209 0.4567 0.3970 0.119 Uiso 1 1 calc R U . . .
H12C H 0.2009 0.5765 0.4110 0.119 Uiso 1 1 calc R U . . .
C13 C 0.1497(3) 0.4019(4) 0.2401(3) 0.0735(13) Uani 1 1 d . . . . .
H13A H 0.1340 0.4182 0.1864 0.088 Uiso 1 1 calc R U . . .
H13B H 0.2262 0.3899 0.2486 0.088 Uiso 1 1 calc R U . . .
C14 C 0.0852(3) 0.3062(4) 0.2415(3) 0.0672(12) Uani 1 1 d . . . . .
H14A H 0.0932 0.2522 0.1936 0.081 Uiso 1 1 calc R U . . .
H14B H 0.1120 0.2809 0.2899 0.081 Uiso 1 1 calc R U . . .
C1S C 0.5074(2) 0.7515(2) 0.17412(17) 0.0313(6) Uani 1 1 d . . . . .
B1S B 0.5899(3) 0.8496(2) 0.2214(2) 0.0302(7) Uani 1 1 d . . . . .
C2S C 0.4014(2) 0.7596(2) 0.14430(17) 0.0312(6) Uani 1 1 d . . . . .
H2SA H 0.3763 0.8262 0.1475 0.037 Uiso 1 1 calc R U . . .
C3S C 0.3313(2) 0.6743(2) 0.11024(18) 0.0353(7) Uani 1 1 d . . . . .
C4S C 0.3640(3) 0.5756(3) 0.1044(2) 0.0443(8) Uani 1 1 d . . . . .
H4SA H 0.3159 0.5171 0.0819 0.053 Uiso 1 1 calc R U . . .
C5S C 0.4688(3) 0.5648(2) 0.1324(2) 0.0471(8) Uani 1 1 d . . . . .
F1S F 0.1698(3) 0.7425(4) 0.1379(2) 0.0737(12) Uani 0.787(5) 1 d . . P B 1
F2S F 0.2100(3) 0.7383(6) 0.0216(4) 0.093(2) Uani 0.787(5) 1 d . . P B 1
F3S F 0.1569(3) 0.6014(3) 0.0547(4) 0.0832(15) Uani 0.787(5) 1 d . . P B 1
F4S F 0.4494(4) 0.3884(3) 0.0775(8) 0.228(6) Uani 0.787(5) 1 d . . P B 1
F5S F 0.6017(3) 0.4511(3) 0.1014(4) 0.130(2) Uani 0.787(5) 1 d . . P B 1
F6S F 0.5252(10) 0.4332(6) 0.1916(6) 0.210(4) Uani 0.787(5) 1 d . U P B 1
F1" F 0.1959(14) 0.7866(12) 0.093(2) 0.115(9) Uani 0.213(5) 1 d . . P B 2
F2" F 0.2068(17) 0.662(2) 0.0023(10) 0.112(9) Uani 0.213(5) 1 d . . P B 2
F3" F 0.1508(13) 0.6412(17) 0.0989(13) 0.084(5) Uani 0.213(5) 1 d . U P B 2
F4" F 0.4966(12) 0.4083(12) 0.0531(9) 0.068(4) Uani 0.213(5) 1 d . U P B 2
F5" F 0.5892(8) 0.4564(9) 0.1865(7) 0.046(3) Uani 0.213(5) 1 d . U P B 2
F6" F 0.4377(8) 0.4053(8) 0.1625(6) 0.043(3) Uani 0.213(5) 1 d . U P B 2
C6S C 0.5379(3) 0.6505(2) 0.1660(2) 0.0401(7) Uani 1 1 d . . . . .
H6SA H 0.6094 0.6403 0.1844 0.048 Uiso 1 1 calc R U . . .
F7S F 0.6422(3) 1.0732(2) 0.00862(17) 0.0899(9) Uani 1 1 d . . . . .
C7S C 0.2194(3) 0.6898(3) 0.0798(2) 0.0453(8) Uani 1 1 d . . . . .
F8S F 0.6712(3) 1.2115(3) 0.10052(18) 0.1275(15) Uani 1 1 d . . . . .
C8S C 0.5073(4) 0.4592(3) 0.1261(4) 0.0800(16) Uani 1 1 d . . . . .
C9S C 0.5473(2) 0.9562(2) 0.19879(17) 0.0309(6) Uani 1 1 d . . . . .
F9S F 0.5314(3) 1.1841(2) 0.01930(18) 0.1030(11) Uani 1 1 d . . . . .
C10S C 0.5895(2) 1.0029(2) 0.14283(18) 0.0343(6) Uani 1 1 d . . . . .
H10C H 0.6487 0.9747 0.1192 0.041 Uiso 1 1 calc R U . . .
C11S C 0.5484(3) 1.0890(2) 0.1203(2) 0.0414(7) Uani 1 1 d . . . . .
C12S C 0.4610(3) 1.1313(2) 0.1522(2) 0.0465(8) Uani 1 1 d . . . . .
H12D H 0.4316 1.1893 0.1363 0.056 Uiso 1 1 calc R U . . .
C13S C 0.4174(3) 1.0869(2) 0.2080(2) 0.0409(7) Uani 1 1 d . . . . .
C14S C 0.4604(2) 1.0018(2) 0.23119(19) 0.0362(7) Uani 1 1 d . . . . .
H14C H 0.4297 0.9737 0.2703 0.043 Uiso 1 1 calc R U . . .
C15S C 0.6003(4) 1.1388(3) 0.0629(2) 0.0572(10) Uani 1 1 d . . . . .
C16S C 0.3220(3) 1.1308(3) 0.2416(3) 0.0583(10) Uani 1 1 d . . . . .
C17S C 0.7094(2) 0.8351(2) 0.19454(17) 0.0301(6) Uani 1 1 d . . . . .
C18S C 0.8023(2) 0.8781(2) 0.24569(19) 0.0352(6) Uani 1 1 d . . . . .
H18A H 0.7968 0.9118 0.2995 0.042 Uiso 1 1 calc R U . . .
C19S C 0.9023(2) 0.8729(2) 0.2201(2) 0.0393(7) Uani 1 1 d . . . . .
C20S C 0.9142(3) 0.8225(2) 0.1429(2) 0.0408(7) Uani 1 1 d . . . . .
H20A H 0.9825 0.8182 0.1257 0.049 Uiso 1 1 calc R U . . .
C21S C 0.8238(3) 0.7785(2) 0.0914(2) 0.0388(7) Uani 1 1 d . . . . .
C22S C 0.7239(2) 0.7854(2) 0.11623(18) 0.0337(6) Uani 1 1 d . . . . .
H22A H 0.6633 0.7555 0.0791 0.040 Uiso 1 1 calc R U . . .
F22S F 0.4379(3) 0.6689(2) 0.4500(2) 0.1010(10) Uani 1 1 d . . . . .
F23S F 0.5799(3) 0.6054(2) 0.4272(2) 0.1251(14) Uani 1 1 d . . . . .
C23S C 0.9992(3) 0.9218(4) 0.2773(3) 0.0596(10) Uani 1 1 d . . . . .
C24S C 0.8351(3) 0.7212(4) 0.0079(2) 0.0592(10) Uani 1 1 d . . . . .
F24S F 0.5674(3) 0.6995(3) 0.54172(18) 0.1182(13) Uani 1 1 d . . . . .
C25S C 0.5954(2) 0.8590(2) 0.31910(18) 0.0323(6) Uani 1 1 d . . . . .
C26S C 0.6340(2) 0.9495(2) 0.37526(19) 0.0376(7) Uani 1 1 d . . . . .
H26A H 0.6531 1.0085 0.3559 0.045 Uiso 1 1 calc R U . . .
C27S C 0.6455(3) 0.9573(3) 0.4579(2) 0.0453(8) Uani 1 1 d . . . . .
C28S C 0.6166(3) 0.8732(3) 0.4882(2) 0.0514(9) Uani 1 1 d . . . . .
H28A H 0.6240 0.8775 0.5445 0.062 Uiso 1 1 calc R U . . .
C29S C 0.5769(3) 0.7834(3) 0.4347(2) 0.0468(8) Uani 1 1 d . . . . .
C30S C 0.5665(3) 0.7766(3) 0.3523(2) 0.0394(7) Uani 1 1 d . . . . .
H30A H 0.5386 0.7135 0.3171 0.047 Uiso 1 1 calc R U . . .
C31S C 0.6931(4) 1.0543(4) 0.5143(3) 0.0650(11) Uani 1 1 d . . . . .
C32S C 0.5418(4) 0.6904(4) 0.4638(3) 0.0647(11) Uani 1 1 d . . . . .
F10S F 0.3321(5) 1.2330(3) 0.2665(5) 0.111(2) Uani 0.787(5) 1 d . . P B 1
F11S F 0.2333(3) 1.1101(5) 0.1885(2) 0.0886(14) Uani 0.787(5) 1 d . . P B 1
F12S F 0.2954(4) 1.0948(4) 0.3050(3) 0.0867(16) Uani 0.787(5) 1 d . . P B 1
F13S F 0.9798(3) 0.9715(5) 0.3478(3) 0.0998(18) Uani 0.787(5) 1 d . . P B 1
F14S F 1.0548(7) 0.9858(9) 0.2476(4) 0.163(4) Uani 0.787(5) 1 d . . P B 1
F15S F 1.0632(6) 0.8519(5) 0.2946(5) 0.134(3) Uani 0.787(5) 1 d . . P B 1
F16S F 0.9274(5) 0.7385(7) -0.0126(4) 0.121(3) Uani 0.787(5) 1 d . . P B 1
F17S F 0.8209(6) 0.6206(4) 0.0006(3) 0.112(2) Uani 0.787(5) 1 d . . P B 1
F18S F 0.7627(6) 0.7420(7) -0.0477(3) 0.112(2) Uani 0.787(5) 1 d . . P B 1
F19S F 0.6471(5) 1.0729(6) 0.5834(4) 0.0921(19) Uani 0.787(5) 1 d . . P B 1
F20S F 0.6781(9) 1.1364(6) 0.4860(5) 0.123(4) Uani 0.787(5) 1 d . . P B 1
F21S F 0.7950(5) 1.0501(6) 0.5368(5) 0.123(3) Uani 0.787(5) 1 d . . P B 1
F10" F 0.2741(15) 1.1784(17) 0.1917(11) 0.090(5) Uani 0.213(5) 1 d . U P B 2
F11" F 0.2662(14) 1.0688(14) 0.2587(14) 0.091(5) Uani 0.213(5) 1 d . U P B 2
F12" F 0.3472(17) 1.1987(18) 0.3015(12) 0.099(6) Uani 0.213(5) 1 d . U P B 2
F13" F 1.0071(17) 0.890(2) 0.3392(12) 0.102(5) Uani 0.213(5) 1 d . U P B 2
F14" F 1.0044(15) 1.0191(10) 0.2849(13) 0.080(5) Uani 0.213(5) 1 d . U P B 2
F15" F 1.0852(10) 0.9006(18) 0.2480(13) 0.079(5) Uani 0.213(5) 1 d . . P B 2
F16" F 0.887(3) 0.772(2) -0.0339(14) 0.143(17) Uani 0.213(5) 1 d . . P B 2
F17" F 0.8890(19) 0.6391(17) 0.0039(12) 0.093(6) Uani 0.213(5) 1 d . U P B 2
F18" F 0.7523(14) 0.6867(14) -0.0382(11) 0.066(5) Uani 0.213(5) 1 d . U P B 2
F19" F 0.706(2) 1.055(2) 0.5883(13) 0.101(8) Uani 0.213(5) 1 d . . P B 2
F20" F 0.657(3) 1.136(2) 0.493(2) 0.112(13) Uani 0.213(5) 1 d . . P B 2
F21" F 0.787(2) 1.077(2) 0.5019(15) 0.097(7) Uani 0.213(5) 1 d . U P B 2

loop_
_atom_site_aniso_label
_atom_site_aniso_U_11
_atom_site_aniso_U_22
_atom_site_aniso_U_33
_atom_site_aniso_U_23
_atom_site_aniso_U_13
_atom_site_aniso_U_12
Fe1 0.0365(2) 0.0342(2) 0.0354(2) 0.01136(19) 0.00264(17) 0.00654(18)
S1 0.0564(13) 0.0328(6) 0.0412(6) 0.0140(5) -0.0077(6) 0.0000(6)
O3 0.085(3) 0.125(5) 0.088(3) 0.065(4) -0.017(3) -0.039(3)
C15 0.088(4) 0.053(3) 0.069(4) 0.013(3) -0.004(3) 0.018(3)
F1 0.356(17) 0.049(3) 0.098(6) -0.014(4) -0.037(9) 0.052(7)
F2 0.119(5) 0.144(6) 0.191(6) 0.046(5) 0.004(4) 0.090(4)
F3 0.314(13) 0.056(3) 0.103(5) 0.051(3) -0.029(8) 0.000(6)
S1' 0.070(4) 0.0325(17) 0.0432(19) 0.0072(14) -0.0101(18) 0.0103(19)
O3' 0.073(9) 0.094(11) 0.095(10) -0.015(8) -0.022(7) 0.036(8)
C15' 0.097(15) 0.012(6) 0.043(8) 0.008(6) 0.000(9) 0.007(8)
F1' 0.098(9) 0.077(13) 0.056(8) -0.008(8) 0.014(6) 0.067(9)
F2' 0.179(18) 0.125(16) 0.164(16) 0.049(13) -0.008(14) -0.098(15)
F3' 0.091(7) 0.052(7) 0.073(7) 0.030(5) 0.010(5) 0.048(6)
O1 0.0612(16) 0.0548(15) 0.0521(14) 0.0265(13) -0.0023(12) 0.0113(12)
N1 0.0485(16) 0.0400(15) 0.0397(15) 0.0121(12) 0.0007(12) -0.0015(12)
C1 0.047(2) 0.069(3) 0.053(2) 0.024(2) 0.0109(17) 0.0010(18)
O2 0.099(2) 0.0430(14) 0.0541(16) 0.0076(13) 0.0100(15) 0.0155(14)
N2 0.0551(18) 0.0500(17) 0.0400(15) 0.0103(13) 0.0062(13) 0.0204(14)
C2 0.056(3) 0.101(4) 0.075(3) 0.041(3) 0.012(2) -0.009(3)
N3 0.0397(15) 0.0504(17) 0.0467(16) 0.0240(14) 0.0063(12) 0.0123(13)
C3 0.071(3) 0.122(5) 0.073(3) 0.043(3) -0.002(3) -0.044(3)
N4 0.0397(17) 0.071(2) 0.069(2) 0.0328(18) 0.0053(15) 0.0095(15)
C4 0.102(4) 0.058(3) 0.048(2) 0.016(2) -0.018(2) -0.035(3)
C5 0.068(2) 0.0433(19) 0.0367(17) 0.0125(16) -0.0066(16) -0.0054(17)
C6 0.088(3) 0.0335(18) 0.047(2) 0.0015(16) -0.008(2) 0.0085(18)
C7 0.060(2) 0.068(3) 0.0346(17) 0.0081(17) 0.0068(16) 0.0179(19)
C8 0.050(2) 0.068(2) 0.0400(18) 0.0214(18) 0.0008(15) 0.0150(18)
C9 0.056(2) 0.051(2) 0.058(2) 0.0286(18) 0.0060(17) 0.0196(17)
C10 0.052(2) 0.076(3) 0.073(3) 0.045(2) 0.015(2) 0.010(2)
C11 0.049(2) 0.085(3) 0.084(3) 0.048(3) 0.011(2) -0.005(2)
C12 0.039(2) 0.102(4) 0.101(4) 0.047(3) -0.010(2) -0.001(2)
C13 0.048(2) 0.107(4) 0.077(3) 0.033(3) 0.021(2) 0.035(2)
C14 0.065(3) 0.078(3) 0.061(2) 0.012(2) 0.013(2) 0.039(2)
C1S 0.0328(15) 0.0294(14) 0.0341(15) 0.0116(12) 0.0051(12) 0.0025(12)
B1S 0.0321(17) 0.0245(15) 0.0354(17) 0.0114(13) 0.0015(13) 0.0030(12)
C2S 0.0333(15) 0.0317(14) 0.0316(14) 0.0121(12) 0.0055(11) 0.0070(12)
C3S 0.0341(16) 0.0397(16) 0.0329(15) 0.0103(13) 0.0043(12) -0.0009(13)
C4S 0.0400(18) 0.0353(17) 0.055(2) 0.0067(15) 0.0036(15) -0.0039(14)
C5S 0.0448(19) 0.0281(15) 0.067(2) 0.0098(16) 0.0019(16) 0.0040(14)
F1S 0.0433(18) 0.106(4) 0.066(2) 0.002(2) 0.0050(15) 0.031(2)
F2S 0.048(2) 0.159(5) 0.098(4) 0.100(5) -0.008(3) -0.003(3)
F3S 0.0412(18) 0.061(2) 0.129(4) -0.002(3) -0.015(2) -0.0125(16)
F4S 0.084(4) 0.032(2) 0.494(16) -0.047(4) -0.074(6) 0.007(2)
F5S 0.081(3) 0.052(2) 0.256(7) 0.021(3) 0.035(3) 0.0364(19)
F6S 0.322(9) 0.116(5) 0.235(7) 0.104(5) 0.061(7) 0.111(6)
F1" 0.064(10) 0.058(9) 0.19(2) -0.001(12) -0.063(14) 0.024(7)
F2" 0.081(12) 0.20(2) 0.046(8) 0.014(14) -0.025(7) 0.058(17)
F3" 0.062(7) 0.098(10) 0.100(9) 0.047(7) 0.007(7) -0.014(7)
F4" 0.071(4) 0.067(4) 0.067(4) 0.012(2) 0.014(2) 0.007(2)
F5" 0.042(3) 0.040(3) 0.053(3) 0.0089(19) -0.0015(19) 0.0062(19)
F6" 0.047(3) 0.034(3) 0.049(3) 0.0147(19) 0.0038(19) 0.0024(19)
C6S 0.0327(16) 0.0335(16) 0.0543(19) 0.0137(15) -0.0003(14) 0.0036(13)
F7S 0.136(3) 0.0674(16) 0.0894(19) 0.0395(15) 0.0597(18) 0.0249(16)
C7S 0.0352(17) 0.053(2) 0.0468(19) 0.0125(17) 0.0017(14) -0.0038(15)
F8S 0.174(3) 0.129(3) 0.0720(19) 0.0325(19) 0.006(2) -0.099(3)
C8S 0.068(3) 0.038(2) 0.126(5) 0.013(3) -0.016(3) 0.008(2)
C9S 0.0322(15) 0.0248(13) 0.0354(15) 0.0086(12) 0.0004(12) 0.0006(11)
F9S 0.151(3) 0.099(2) 0.088(2) 0.0690(18) 0.0312(19) 0.044(2)
C10S 0.0382(16) 0.0288(14) 0.0362(15) 0.0097(13) 0.0016(12) 0.0021(12)
C11S 0.057(2) 0.0273(15) 0.0403(17) 0.0133(14) -0.0013(15) -0.0012(14)
C12S 0.057(2) 0.0303(16) 0.053(2) 0.0149(15) -0.0040(16) 0.0107(15)
C13S 0.0411(18) 0.0333(16) 0.0463(18) 0.0063(14) -0.0004(14) 0.0111(13)
C14S 0.0353(16) 0.0315(15) 0.0421(17) 0.0111(13) 0.0008(13) 0.0050(12)
C15S 0.086(3) 0.0387(19) 0.053(2) 0.0215(18) 0.012(2) 0.003(2)
C16S 0.054(2) 0.054(2) 0.072(3) 0.020(2) 0.010(2) 0.022(2)
C17S 0.0325(15) 0.0240(13) 0.0364(15) 0.0136(12) 0.0022(12) 0.0035(11)
C18S 0.0359(16) 0.0306(15) 0.0395(16) 0.0090(13) 0.0035(12) 0.0035(12)
C19S 0.0336(16) 0.0358(16) 0.0492(18) 0.0127(15) 0.0023(13) 0.0020(13)
C20S 0.0314(16) 0.0384(17) 0.057(2) 0.0173(16) 0.0118(14) 0.0061(13)
C21S 0.0389(17) 0.0358(16) 0.0444(17) 0.0134(14) 0.0079(14) 0.0032(13)
C22S 0.0324(15) 0.0313(15) 0.0375(15) 0.0097(13) 0.0008(12) 0.0026(12)
F22S 0.090(2) 0.097(2) 0.127(3) 0.060(2) 0.0084(18) -0.0278(17)
F23S 0.191(4) 0.075(2) 0.155(3) 0.075(2) 0.096(3) 0.045(2)
C23S 0.037(2) 0.072(3) 0.065(3) 0.010(2) -0.0004(18) -0.0041(19)
C24S 0.054(2) 0.070(3) 0.051(2) 0.003(2) 0.0153(19) 0.000(2)
F24S 0.156(3) 0.136(3) 0.0712(18) 0.067(2) -0.0068(19) -0.051(2)
C25S 0.0315(15) 0.0336(15) 0.0347(15) 0.0132(13) 0.0052(12) 0.0047(12)
C26S 0.0387(17) 0.0353(16) 0.0410(17) 0.0125(14) 0.0058(13) 0.0056(13)
C27S 0.0464(19) 0.050(2) 0.0407(18) 0.0116(16) 0.0054(14) 0.0074(16)
C28S 0.056(2) 0.067(2) 0.0360(17) 0.0183(18) 0.0087(15) 0.0075(19)
C29S 0.050(2) 0.053(2) 0.0449(19) 0.0218(17) 0.0145(16) 0.0048(16)
C30S 0.0393(17) 0.0391(17) 0.0430(17) 0.0153(14) 0.0074(13) 0.0019(13)
C31S 0.080(3) 0.060(3) 0.048(2) 0.001(2) 0.002(2) 0.002(2)
C32S 0.077(3) 0.069(3) 0.059(2) 0.032(2) 0.019(2) 0.005(2)
F10S 0.102(4) 0.048(2) 0.191(7) 0.012(3) 0.060(4) 0.038(2)
F11S 0.0424(19) 0.131(4) 0.086(3) 0.012(3) -0.0015(17) 0.027(2)
F12S 0.089(3) 0.123(4) 0.067(2) 0.037(3) 0.036(2) 0.066(3)
F13S 0.051(2) 0.132(4) 0.079(3) -0.048(3) -0.0049(17) -0.017(2)
F14S 0.113(5) 0.238(10) 0.130(5) 0.076(7) -0.030(4) -0.129(6)
F15S 0.089(4) 0.126(5) 0.143(5) -0.026(4) -0.070(4) 0.048(4)
F16S 0.070(3) 0.187(9) 0.080(4) -0.042(4) 0.052(3) -0.035(4)
F17S 0.165(6) 0.058(3) 0.098(3) -0.026(2) 0.042(4) -0.014(3)
F18S 0.129(5) 0.168(6) 0.039(2) 0.017(3) 0.011(2) 0.058(5)
F19S 0.118(5) 0.091(3) 0.055(3) -0.016(2) 0.027(3) 0.002(4)
F20S 0.238(11) 0.050(4) 0.064(3) 0.010(3) -0.023(4) -0.027(4)
F21S 0.076(3) 0.111(5) 0.138(6) -0.036(4) -0.039(4) 0.002(3)
F10" 0.076(8) 0.109(9) 0.097(8) 0.038(7) 0.012(6) 0.052(7)
F11" 0.071(8) 0.087(8) 0.126(10) 0.034(8) 0.045(8) 0.014(6)
F12" 0.094(9) 0.095(10) 0.087(8) -0.034(7) 0.031(7) 0.006(8)
F13" 0.099(9) 0.124(10) 0.082(8) 0.034(8) -0.010(7) -0.010(8)
F14" 0.085(8) 0.032(5) 0.104(9) -0.005(6) -0.029(7) -0.010(6)
F15" 0.022(5) 0.100(13) 0.099(13) -0.009(11) 0.002(6) -0.004(7)
F16" 0.27(5) 0.101(16) 0.048(10) -0.001(9) 0.054(18) -0.10(2)
F17" 0.103(9) 0.081(9) 0.094(8) 0.004(7) 0.024(7) 0.049(8)
F18" 0.054(6) 0.080(8) 0.051(7) -0.013(6) 0.011(5) 0.001(7)
F19" 0.14(2) 0.110(18) 0.036(7) -0.004(9) 0.004(13) -0.042(17)
F20" 0.100(14) 0.062(16) 0.14(2) -0.051(14) -0.011(13) 0.046(12)
F21" 0.081(10) 0.087(10) 0.109(11) 0.002(8) 0.001(8) -0.017(7)

loop_
_atom_type_symbol
_atom_type_description
_atom_type_scat_dispersion_real
_atom_type_scat_dispersion_imag
_atom_type_scat_source
C C 0.0033 0.0016 'International Tables Vol C Tables 4.2.6.8 and 6.1.1.4'
H H 0.0000 0.0000 'International Tables Vol C Tables 4.2.6.8 and 6.1.1.4'
B B 0.0013 0.0007 'International Tables Vol C Tables 4.2.6.8 and 6.1.1.4'
N N 0.0061 0.0033 'International Tables Vol C Tables 4.2.6.8 and 6.1.1.4'
O O 0.0106 0.0060 'International Tables Vol C Tables 4.2.6.8 and 6.1.1.4'
F F 0.0171 0.0103 'International Tables Vol C Tables 4.2.6.8 and 6.1.1.4'
S S 0.1246 0.1234 'International Tables Vol C Tables 4.2.6.8 and 6.1.1.4'
Fe Fe 0.3463 0.8444 'International Tables Vol C Tables 4.2.6.8 and 6.1.1.4'
Cl Cl 0.1484 0.1585 'International Tables Vol C Tables 4.2.6.8 and 6.1.1.4'

loop_
_geom_angle_atom_site_label_1
_geom_angle_atom_site_label_2
_geom_angle_atom_site_label_3
_geom_angle
_geom_angle_site_symmetry_1
_geom_angle_site_symmetry_3
O2 Fe1 N1 99.90(12) . .
O2 Fe1 N2 174.34(11) . .
N1 Fe1 N2 77.36(11) . .
O2 Fe1 O1 91.34(11) . .
N1 Fe1 O1 89.21(10) . .
N2 Fe1 O1 93.57(10) . .
O2 Fe1 N4 101.79(13) . .
N1 Fe1 N4 158.26(13) . .
N2 Fe1 N4 80.90(13) . .
O1 Fe1 N4 91.79(11) . .
O2 Fe1 N3 94.14(11) . .
N1 Fe1 N3 95.77(11) . .
N2 Fe1 N3 81.29(11) . .
O1 Fe1 N3 171.86(10) . .
N4 Fe1 N3 81.21(11) . .
O3 S1 O2 115.0(3) . 2_566
O3 S1 O1 115.8(2) . .
O2 S1 O1 114.04(19) 2_566 .
O3 S1 C15 108.2(5) . .
O2 S1 C15 102.7(3) 2_566 .
O1 S1 C15 98.6(3) . .
F2 C15 F1 120.3(11) . .
F2 C15 F3 120.3(8) . .
F1 C15 F3 98.7(10) . .
F2 C15 S1 109.5(6) . .
F1 C15 S1 106.5(8) . .
F3 C15 S1 98.8(7) . .
O1 S1' O3' 119.8(8) . .
O1 S1' O2 116.2(4) . 2_566
O3' S1' O2 103.3(6) . 2_566
O1 S1' C15' 109.6(7) . .
O3' S1' C15' 103.7(11) . .
O2 S1' C15' 102.1(7) 2_566 .
F2' C15' F3' 141.8(18) . .
F2' C15' F1' 107.9(17) . .
F3' C15' F1' 92.4(16) . .
F2' C15' S1' 111.8(15) . .
F3' C15' S1' 99.0(14) . .
F1' C15' S1' 92.3(14) . .
S1' O1 Fe1 166.7(2) . .
S1 O1 Fe1 139.09(19) . .
C5 N1 C1 118.8(3) . .
C5 N1 Fe1 114.5(3) . .
C1 N1 Fe1 126.7(3) . .
N1 C1 C2 123.1(4) . .
N1 C1 H1A 118.5 . .
C2 C1 H1A 118.5 . .
S1 O2 Fe1 151.1(2) 2_566 .
S1' O2 Fe1 150.3(3) 2_566 .
C6 N2 C14 112.9(3) . .
C6 N2 C7 111.6(3) . .
C14 N2 C7 112.1(3) . .
C6 N2 Fe1 105.6(2) . .
C14 N2 Fe1 104.4(2) . .
C7 N2 Fe1 109.7(2) . .
C3 C2 C1 118.9(5) . .
C3 C2 H2A 120.6 . .
C1 C2 H2A 120.6 . .
C9 N3 C10 110.8(3) . .
C9 N3 C8 108.9(3) . .
C10 N3 C8 111.4(3) . .
C9 N3 Fe1 112.8(2) . .
C10 N3 Fe1 109.3(2) . .
C8 N3 Fe1 103.4(2) . .
C2 C3 C4 119.5(4) . .
C2 C3 H3A 120.3 . .
C4 C3 H3A 120.3 . .
C12 N4 C11 109.9(3) . .
C12 N4 C13 110.5(3) . .
C11 N4 C13 111.6(4) . .
C12 N4 Fe1 113.6(3) . .
C11 N4 Fe1 102.4(2) . .
C13 N4 Fe1 108.6(3) . .
C3 C4 C5 119.7(4) . .
C3 C4 H4A 120.2 . .
C5 C4 H4A 120.2 . .
N1 C5 C4 120.1(4) . .
N1 C5 C6 116.3(3) . .
C4 C5 C6 123.5(4) . .
N2 C6 C5 111.6(3) . .
N2 C6 H6A 109.3 . .
C5 C6 H6A 109.3 . .
N2 C6 H6B 109.3 . .
C5 C6 H6B 109.3 . .
H6A C6 H6B 108.0 . .
N2 C7 C8 112.7(3) . .
N2 C7 H7A 109.0 . .
C8 C7 H7A 109.0 . .
N2 C7 H7B 109.0 . .
C8 C7 H7B 109.0 . .
H7A C7 H7B 107.8 . .
N3 C8 C7 112.4(3) . .
N3 C8 H8A 109.1 . .
C7 C8 H8A 109.1 . .
N3 C8 H8B 109.1 . .
C7 C8 H8B 109.1 . .
H8A C8 H8B 107.9 . .
N3 C9 H9A 109.5 . .
N3 C9 H9B 109.5 . .
H9A C9 H9B 109.5 . .
N3 C9 H9C 109.5 . .
H9A C9 H9C 109.5 . .
H9B C9 H9C 109.5 . .
N3 C10 C11 111.4(3) . .
N3 C10 H10A 109.4 . .
C11 C10 H10A 109.4 . .
N3 C10 H10B 109.4 . .
C11 C10 H10B 109.4 . .
H10A C10 H10B 108.0 . .
N4 C11 C10 111.8(4) . .
N4 C11 H11A 109.2 . .
C10 C11 H11A 109.2 . .
N4 C11 H11B 109.2 . .
C10 C11 H11B 109.2 . .
H11A C11 H11B 107.9 . .
N4 C12 H12A 109.5 . .
N4 C12 H12B 109.5 . .
H12A C12 H12B 109.5 . .
N4 C12 H12C 109.5 . .
H12A C12 H12C 109.5 . .
H12B C12 H12C 109.5 . .
C14 C13 N4 112.3(3) . .
C14 C13 H13A 109.1 . .
N4 C13 H13A 109.1 . .
C14 C13 H13B 109.1 . .
N4 C13 H13B 109.1 . .
H13A C13 H13B 107.9 . .
N2 C14 C13 111.1(3) . .
N2 C14 H14A 109.4 . .
C13 C14 H14A 109.4 . .
N2 C14 H14B 109.4 . .
C13 C14 H14B 109.4 . .
H14A C14 H14B 108.0 . .
C2S C1S C6S 114.7(3) . .
C2S C1S B1S 124.2(3) . .
C6S C1S B1S 120.9(3) . .
C1S B1S C17S 110.7(2) . .
C1S B1S C9S 109.6(2) . .
C17S B1S C9S 108.2(2) . .
C1S B1S C25S 108.9(2) . .
C17S B1S C25S 109.9(2) . .
C9S B1S C25S 109.4(2) . .
C3S C2S C1S 122.7(3) . .
C3S C2S H2SA 118.6 . .
C1S C2S H2SA 118.6 . .
C4S C3S C2S 120.8(3) . .
C4S C3S C7S 119.8(3) . .
C2S C3S C7S 119.3(3) . .
C5S C4S C3S 117.9(3) . .
C5S C4S H4SA 121.0 . .
C3S C4S H4SA 121.0 . .
C4S C5S C6S 120.6(3) . .
C4S C5S C8S 119.3(3) . .
C6S C5S C8S 120.0(3) . .
C5S C6S C1S 123.2(3) . .
C5S C6S H6SA 118.4 . .
C1S C6S H6SA 118.4 . .
F3" C7S F2" 104.0(15) . .
F3" C7S F1" 108.1(15) . .
F2" C7S F1" 103.3(16) . .
F2S C7S F1S 106.7(5) . .
F2S C7S F3S 107.2(4) . .
F1S C7S F3S 102.4(4) . .
F3" C7S C3S 117.5(9) . .
F2" C7S C3S 108.2(9) . .
F2S C7S C3S 114.5(3) . .
F1" C7S C3S 114.3(7) . .
F1S C7S C3S 111.7(3) . .
F3S C7S C3S 113.6(3) . .
F6S C8S F4S 108.3(8) . .
F6S C8S F5S 100.7(6) . .
F4S C8S F5S 104.0(7) . .
F4" C8S F5" 127.1(9) . .
F4" C8S F6" 104.0(8) . .
F5" C8S F6" 90.5(8) . .
F6S C8S C5S 114.2(6) . .
F4S C8S C5S 115.3(5) . .
F4" C8S C5S 111.8(8) . .
F5S C8S C5S 112.9(4) . .
F5" C8S C5S 112.0(6) . .
F6" C8S C5S 106.5(6) . .
C10S C9S C14S 115.7(3) . .
C10S C9S B1S 123.0(3) . .
C14S C9S B1S 121.1(3) . .
C11S C10S C9S 122.6(3) . .
C11S C10S H10C 118.7 . .
C9S C10S H10C 118.7 . .
C12S C11S C10S 120.4(3) . .
C12S C11S C15S 119.4(3) . .
C10S C11S C15S 120.2(3) . .
C13S C12S C11S 118.3(3) . .
C13S C12S H12D 120.8 . .
C11S C12S H12D 120.8 . .
C12S C13S C14S 120.8(3) . .
C12S C13S C16S 118.7(3) . .
C14S C13S C16S 120.6(3) . .
C13S C14S C9S 122.2(3) . .
C13S C14S H14C 118.9 . .
C9S C14S H14C 118.9 . .
F8S C15S F7S 110.0(4) . .
F8S C15S F9S 105.1(4) . .
F7S C15S F9S 103.6(3) . .
F8S C15S C11S 111.6(3) . .
F7S C15S C11S 113.5(3) . .
F9S C15S C11S 112.4(4) . .
F11" C16S F12" 107.7(15) . .
F11" C16S F10" 113.1(14) . .
F12" C16S F10" 103.0(14) . .
F10S C16S F11S 105.5(4) . .
F10S C16S F12S 105.6(5) . .
F11S C16S F12S 103.7(5) . .
F11" C16S C13S 112.7(9) . .
F12" C16S C13S 111.5(10) . .
F10" C16S C13S 108.4(8) . .
F10S C16S C13S 113.4(4) . .
F11S C16S C13S 113.0(4) . .
F12S C16S C13S 114.8(3) . .
C18S C17S C22S 115.7(3) . .
C18S C17S B1S 122.5(3) . .
C22S C17S B1S 121.6(3) . .
C19S C18S C17S 122.1(3) . .
C19S C18S H18A 119.0 . .
C17S C18S H18A 119.0 . .
C20S C19S C18S 120.9(3) . .
C20S C19S C23S 119.3(3) . .
C18S C19S C23S 119.8(3) . .
C19S C20S C21S 118.1(3) . .
C19S C20S H20A 120.9 . .
C21S C20S H20A 120.9 . .
C20S C21S C22S 121.1(3) . .
C20S C21S C24S 119.1(3) . .
C22S C21S C24S 119.8(3) . .
C21S C22S C17S 122.1(3) . .
C21S C22S H22A 119.0 . .
C17S C22S H22A 119.0 . .
F13" C23S F14" 116.7(15) . .
F13" C23S F15" 105.0(15) . .
F14" C23S F15" 100.1(13) . .
F14S C23S F13S 107.1(6) . .
F14S C23S F15S 107.0(6) . .
F13S C23S F15S 103.5(5) . .
F13" C23S C19S 111.9(9) . .
F14" C23S C19S 110.3(8) . .
F15" C23S C19S 112.2(8) . .
F14S C23S C19S 112.1(4) . .
F13S C23S C19S 115.0(3) . .
F15S C23S C19S 111.4(4) . .
F18" C24S F16" 103.6(16) . .
F18" C24S F17" 101.8(13) . .
F16" C24S F17" 100.9(18) . .
F16S C24S F17S 106.8(6) . .
F16S C24S F18S 107.5(6) . .
F17S C24S F18S 104.5(5) . .
F18" C24S C21S 117.7(8) . .
F16S C24S C21S 113.0(4) . .
F16" C24S C21S 115.4(12) . .
F17" C24S C21S 115.2(9) . .
F17S C24S C21S 111.3(4) . .
F18S C24S C21S 113.1(4) . .
C30S C25S C26S 114.9(3) . .
C30S C25S B1S 122.8(3) . .
C26S C25S B1S 122.2(3) . .
C27S C26S C25S 123.2(3) . .
C27S C26S H26A 118.4 . .
C25S C26S H26A 118.4 . .
C28S C27S C26S 119.9(3) . .
C28S C27S C31S 119.6(3) . .
C26S C27S C31S 120.4(3) . .
C29S C28S C27S 118.5(3) . .
C29S C28S H28A 120.8 . .
C27S C28S H28A 120.8 . .
C28S C29S C30S 121.0(3) . .
C28S C29S C32S 121.0(3) . .
C30S C29S C32S 118.0(3) . .
C29S C30S C25S 122.5(3) . .
C29S C30S H30A 118.8 . .
C25S C30S H30A 118.8 . .
F19" C31S F21" 102.0(15) . .
F19" C31S F20" 117(2) . .
F21" C31S F20" 93(2) . .
F20S C31S F21S 109.4(7) . .
F20S C31S F19S 103.8(6) . .
F21S C31S F19S 106.0(5) . .
F19" C31S C27S 117.5(13) . .
F21" C31S C27S 111.8(12) . .
F20" C31S C27S 111.9(16) . .
F20S C31S C27S 113.6(5) . .
F21S C31S C27S 112.1(4) . .
F19S C31S C27S 111.5(5) . .
F23S C32S F24S 107.6(4) . .
F23S C32S F22S 103.6(4) . .
F24S C32S F22S 105.2(4) . .
F23S C32S C29S 112.9(3) . .
F24S C32S C29S 113.5(4) . .
F22S C32S C29S 113.2(4) . .

loop_
_geom_bond_atom_site_label_1
_geom_bond_atom_site_label_2
_geom_bond_distance
_geom_bond_site_symmetry_2
Fe1 O2 2.060(3) .
Fe1 N1 2.142(3) .
Fe1 N2 2.188(3) .
Fe1 O1 2.189(2) .
Fe1 N4 2.201(3) .
Fe1 N3 2.209(3) .
S1 O3 1.390(6) .
S1 O2 1.410(3) 2_566
S1 O1 1.456(3) .
S1 C15 1.882(8) .
C15 F2 1.252(11) .
C15 F1 1.297(13) .
C15 F3 1.471(14) .
S1' O1 1.393(4) .
S1' O3' 1.412(15) .
S1' O2 1.438(5) 2_566
S1' C15' 1.807(16) .
C15' F2' 1.28(3) .
C15' F3' 1.40(3) .
C15' F1' 1.60(3) .
N1 C5 1.337(4) .
N1 C1 1.347(5) .
C1 C2 1.362(6) .
C1 H1A 0.9500 .
O2 S1 1.410(3) 2_566
O2 S1' 1.438(5) 2_566
N2 C6 1.477(5) .
N2 C14 1.480(5) .
N2 C7 1.500(4) .
C2 C3 1.358(8) .
C2 H2A 0.9500 .
N3 C9 1.482(4) .
N3 C10 1.485(5) .
N3 C8 1.487(5) .
C3 C4 1.370(8) .
C3 H3A 0.9500 .
N4 C12 1.486(5) .
N4 C11 1.488(5) .
N4 C13 1.510(6) .
C4 C5 1.403(6) .
C4 H4A 0.9500 .
C5 C6 1.490(6) .
C6 H6A 0.9900 .
C6 H6B 0.9900 .
C7 C8 1.514(5) .
C7 H7A 0.9900 .
C7 H7B 0.9900 .
C8 H8A 0.9900 .
C8 H8B 0.9900 .
C9 H9A 0.9800 .
C9 H9B 0.9800 .
C9 H9C 0.9800 .
C10 C11 1.524(6) .
C10 H10A 0.9900 .
C10 H10B 0.9900 .
C11 H11A 0.9900 .
C11 H11B 0.9900 .
C12 H12A 0.9800 .
C12 H12B 0.9800 .
C12 H12C 0.9800 .
C13 C14 1.493(7) .
C13 H13A 0.9900 .
C13 H13B 0.9900 .
C14 H14A 0.9900 .
C14 H14B 0.9900 .
C1S C2S 1.397(4) .
C1S C6S 1.400(4) .
C1S B1S 1.640(4) .
B1S C17S 1.646(4) .
B1S C9S 1.648(4) .
B1S C25S 1.649(4) .
C2S C3S 1.388(4) .
C2S H2SA 0.9500 .
C3S C4S 1.385(4) .
C3S C7S 1.491(5) .
C4S C5S 1.383(5) .
C4S H4SA 0.9500 .
C5S C6S 1.383(5) .
C5S C8S 1.497(5) .
F1S C7S 1.334(5) .
F2S C7S 1.299(5) .
F3S C7S 1.350(5) .
F4S C8S 1.257(7) .
F5S C8S 1.321(7) .
F6S C8S 1.245(9) .
F1" C7S 1.315(14) .
F2" C7S 1.291(17) .
F3" C7S 1.183(15) .
F4" C8S 1.279(15) .
F5" C8S 1.384(12) .
F6" C8S 1.400(12) .
C6S H6SA 0.9500 .
F7S C15S 1.316(5) .
F8S C15S 1.296(5) .
C9S C10S 1.397(4) .
C9S C14S 1.400(4) .
F9S C15S 1.330(5) .
C10S C11S 1.391(4) .
C10S H10C 0.9500 .
C11S C12S 1.387(5) .
C11S C15S 1.499(5) .
C12S C13S 1.385(5) .
C12S H12D 0.9500 .
C13S C14S 1.392(4) .
C13S C16S 1.495(5) .
C14S H14C 0.9500 .
C16S F11" 1.172(17) .
C16S F12" 1.214(17) .
C16S F10" 1.285(15) .
C16S F10S 1.333(6) .
C16S F11S 1.338(6) .
C16S F12S 1.351(6) .
C17S C18S 1.401(4) .
C17S C22S 1.404(4) .
C18S C19S 1.393(4) .
C18S H18A 0.9500 .
C19S C20S 1.382(5) .
C19S C23S 1.504(5) .
C20S C21S 1.384(5) .
C20S H20A 0.9500 .
C21S C22S 1.388(4) .
C21S C24S 1.501(5) .
C22S H22A 0.9500 .
F22S C32S 1.320(5) .
F23S C32S 1.315(5) .
C23S F13" 1.218(17) .
C23S F14" 1.275(14) .
C23S F15" 1.275(15) .
C23S F14S 1.307(7) .
C23S F13S 1.307(6) .
C23S F15S 1.320(7) .
C24S F18" 1.241(17) .
C24S F16S 1.289(7) .
C24S F16" 1.31(2) .
C24S F17" 1.310(17) .
C24S F17S 1.322(6) .
C24S F18S 1.325(7) .
F24S C32S 1.316(5) .
C25S C30S 1.397(4) .
C25S C26S 1.401(4) .
C26S C27S 1.391(5) .
C26S H26A 0.9500 .
C27S C28S 1.386(5) .
C27S C31S 1.493(5) .
C28S C29S 1.377(5) .
C28S H28A 0.9500 .
C29S C30S 1.390(5) .
C29S C32S 1.504(5) .
C30S H30A 0.9500 .
C31S F19" 1.26(2) .
C31S F21" 1.28(3) .
C31S F20" 1.30(3) .
C31S F20S 1.302(8) .
C31S F21S 1.312(8) .
C31S F19S 1.366(8) .

loop_
_geom_torsion_atom_site_label_1
_geom_torsion_atom_site_label_2
_geom_torsion_atom_site_label_3
_geom_torsion_atom_site_label_4
_geom_torsion
_geom_torsion_site_symmetry_1
O3 S1 C15 F2 -179.5(6) .
O2 S1 C15 F2 -57.5(7) 2_566
O1 S1 C15 F2 59.7(6) .
O3 S1 C15 F1 49.0(10) .
O2 S1 C15 F1 171.0(9) 2_566
O1 S1 C15 F1 -71.8(10) .
O3 S1 C15 F3 -52.9(7) .
O2 S1 C15 F3 69.1(7) 2_566
O1 S1 C15 F3 -173.7(5) .
O1 S1' C15' F2' -44.6(18) .
O3' S1' C15' F2' -173.6(16) .
O2 S1' C15' F2' 79.2(15) 2_566
O1 S1' C15' F3' 158.5(10) .
O3' S1' C15' F3' 29.4(14) .
O2 S1' C15' F3' -77.8(13) 2_566
O1 S1' C15' F1' 65.7(14) .
O3' S1' C15' F1' -63.4(13) .
O2 S1' C15' F1' -170.5(10) 2_566
O3' S1' O1 S1 176.5(8) .
O2 S1' O1 S1 -58.2(5) 2_566
C15' S1' O1 S1 56.9(9) .
O3' S1' O1 Fe1 -102.8(18) .
O2 S1' O1 Fe1 23(2) 2_566
C15' S1' O1 Fe1 137.6(14) .
O3 S1 O1 S1' -164.8(5) .
O2 S1 O1 S1' 58.4(3) 2_566
C15 S1 O1 S1' -49.7(4) .
O3 S1 O1 Fe1 35.5(5) .
O2 S1 O1 Fe1 -101.4(3) 2_566
C15 S1 O1 Fe1 150.5(4) .
C5 N1 C1 C2 0.1(6) .
Fe1 N1 C1 C2 -176.9(3) .
N1 C1 C2 C3 0.6(7) .
C1 C2 C3 C4 -1.2(7) .
C2 C3 C4 C5 1.2(7) .
C1 N1 C5 C4 -0.1(5) .
Fe1 N1 C5 C4 177.2(3) .
C1 N1 C5 C6 -177.9(3) .
Fe1 N1 C5 C6 -0.5(4) .
C3 C4 C5 N1 -0.5(6) .
C3 C4 C5 C6 177.0(4) .
C14 N2 C6 C5 153.9(3) .
C7 N2 C6 C5 -78.7(4) .
Fe1 N2 C6 C5 40.4(3) .
N1 C5 C6 N2 -28.2(4) .
C4 C5 C6 N2 154.1(3) .
C6 N2 C7 C8 101.2(4) .
C14 N2 C7 C8 -131.0(4) .
Fe1 N2 C7 C8 -15.5(4) .
C9 N3 C8 C7 -168.9(3) .
C10 N3 C8 C7 68.5(4) .
Fe1 N3 C8 C7 -48.8(3) .
N2 C7 C8 N3 45.1(4) .
C9 N3 C10 C11 105.3(4) .
C8 N3 C10 C11 -133.2(4) .
Fe1 N3 C10 C11 -19.6(4) .
C12 N4 C11 C10 -172.9(4) .
C13 N4 C11 C10 64.2(4) .
Fe1 N4 C11 C10 -51.8(4) .
N3 C10 C11 N4 50.3(5) .
C12 N4 C13 C14 104.4(4) .
C11 N4 C13 C14 -133.0(4) .
Fe1 N4 C13 C14 -20.9(4) .
C6 N2 C14 C13 -164.7(3) .
C7 N2 C14 C13 68.2(4) .
Fe1 N2 C14 C13 -50.5(4) .
N4 C13 C14 N2 49.5(5) .
C2S C1S B1S C17S -140.7(3) .
C6S C1S B1S C17S 44.0(4) .
C2S C1S B1S C9S -21.4(4) .
C6S C1S B1S C9S 163.3(3) .
C2S C1S B1S C25S 98.2(3) .
C6S C1S B1S C25S -77.0(3) .
C6S C1S C2S C3S 0.8(4) .
B1S C1S C2S C3S -174.7(3) .
C1S C2S C3S C4S 0.2(5) .
C1S C2S C3S C7S -180.0(3) .
C2S C3S C4S C5S -1.0(5) .
C7S C3S C4S C5S 179.1(3) .
C3S C4S C5S C6S 0.8(6) .
C3S C4S C5S C8S -179.2(4) .
C4S C5S C6S C1S 0.3(6) .
C8S C5S C6S C1S -179.8(4) .
C2S C1S C6S C5S -1.0(5) .
B1S C1S C6S C5S 174.7(3) .
C4S C3S C7S F3" 47.7(14) .
C2S C3S C7S F3" -132.2(14) .
C4S C3S C7S F2" -69.6(17) .
C2S C3S C7S F2" 110.6(17) .
C4S C3S C7S F2S -118.1(6) .
C2S C3S C7S F2S 62.0(6) .
C4S C3S C7S F1" 175.9(19) .
C2S C3S C7S F1" -4.0(19) .
C4S C3S C7S F1S 120.6(4) .
C2S C3S C7S F1S -59.3(5) .
C4S C3S C7S F3S 5.4(6) .
C2S C3S C7S F3S -174.4(4) .
C4S C5S C8S F6S -108.9(8) .
C6S C5S C8S F6S 71.2(9) .
C4S C5S C8S F4S 17.5(10) .
C6S C5S C8S F4S -162.5(8) .
C4S C5S C8S F4" 59.5(10) .
C6S C5S C8S F4" -120.5(8) .
C4S C5S C8S F5S 136.8(5) .
C6S C5S C8S F5S -43.2(7) .
C4S C5S C8S F5" -150.9(7) .
C6S C5S C8S F5" 29.1(9) .
C4S C5S C8S F6" -53.5(8) .
C6S C5S C8S F6" 126.5(6) .
C1S B1S C9S C10S -101.1(3) .
C17S B1S C9S C10S 19.8(4) .
C25S B1S C9S C10S 139.6(3) .
C1S B1S C9S C14S 74.5(3) .
C17S B1S C9S C14S -164.7(3) .
C25S B1S C9S C14S -44.9(4) .
C14S C9S C10S C11S -0.1(4) .
B1S C9S C10S C11S 175.7(3) .
C9S C10S C11S C12S -1.2(5) .
C9S C10S C11S C15S 177.1(3) .
C10S C11S C12S C13S 1.3(5) .
C15S C11S C12S C13S -177.0(3) .
C11S C12S C13S C14S -0.1(5) .
C11S C12S C13S C16S -178.9(3) .
C12S C13S C14S C9S -1.2(5) .
C16S C13S C14S C9S 177.6(3) .
C10S C9S C14S C13S 1.2(4) .
B1S C9S C14S C13S -174.6(3) .
C12S C11S C15S F8S 86.7(5) .
C10S C11S C15S F8S -91.6(4) .
C12S C11S C15S F7S -148.3(4) .
C10S C11S C15S F7S 33.4(5) .
C12S C11S C15S F9S -31.2(5) .
C10S C11S C15S F9S 150.5(3) .
C12S C13S C16S F11" 149.5(14) .
C14S C13S C16S F11" -29.3(14) .
C12S C13S C16S F12" -89.3(15) .
C14S C13S C16S F12" 91.9(15) .
C12S C13S C16S F10" 23.4(13) .
C14S C13S C16S F10" -155.4(13) .
C12S C13S C16S F10S -47.9(6) .
C14S C13S C16S F10S 133.2(5) .
C12S C13S C16S F11S 72.0(5) .
C14S C13S C16S F11S -106.8(5) .
C12S C13S C16S F12S -169.4(4) .
C14S C13S C16S F12S 11.8(6) .
C1S B1S C17S C18S -151.6(3) .
C9S B1S C17S C18S 88.2(3) .
C25S B1S C17S C18S -31.2(4) .
C1S B1S C17S C22S 33.5(4) .
C9S B1S C17S C22S -86.7(3) .
C25S B1S C17S C22S 153.9(3) .
C22S C17S C18S C19S 0.8(4) .
B1S C17S C18S C19S -174.4(3) .
C17S C18S C19S C20S -1.5(5) .
C17S C18S C19S C23S 179.1(3) .
C18S C19S C20S C21S 0.8(5) .
C23S C19S C20S C21S -179.8(3) .
C19S C20S C21S C22S 0.5(5) .
C19S C20S C21S C24S -178.5(3) .
C20S C21S C22S C17S -1.2(5) .
C24S C21S C22S C17S 177.8(3) .
C18S C17S C22S C21S 0.6(4) .
B1S C17S C22S C21S 175.8(3) .
C20S C19S C23S F13" -124.4(17) .
C18S C19S C23S F13" 55.0(17) .
C20S C19S C23S F14" 103.9(13) .
C18S C19S C23S F14" -76.7(13) .
C20S C19S C23S F15" -6.7(16) .
C18S C19S C23S F15" 172.6(15) .
C20S C19S C23S F14S 54.4(9) .
C18S C19S C23S F14S -126.2(8) .
C20S C19S C23S F13S 177.1(5) .
C18S C19S C23S F13S -3.5(7) .
C20S C19S C23S F15S -65.5(7) .
C18S C19S C23S F15S 113.9(7) .
C20S C21S C24S F18" -176.7(12) .
C22S C21S C24S F18" 4.3(13) .
C20S C21S C24S F16S -14.4(7) .
C22S C21S C24S F16S 166.5(6) .
C20S C21S C24S F16" -54(2) .
C22S C21S C24S F16" 127(2) .
C20S C21S C24S F17" 63.2(15) .
C22S C21S C24S F17" -115.8(14) .
C20S C21S C24S F17S 105.7(5) .
C22S C21S C24S F17S -73.3(6) .
C20S C21S C24S F18S -136.9(6) .
C22S C21S C24S F18S 44.0(7) .
C1S B1S C25S C30S 21.2(4) .
C17S B1S C25S C30S -100.3(3) .
C9S B1S C25S C30S 141.0(3) .
C1S B1S C25S C26S -161.5(3) .
C17S B1S C25S C26S 77.0(3) .
C9S B1S C25S C26S -41.7(4) .
C30S C25S C26S C27S 1.5(5) .
B1S C25S C26S C27S -175.9(3) .
C25S C26S C27S C28S -1.0(5) .
C25S C26S C27S C31S 176.4(3) .
C26S C27S C28S C29S 0.0(5) .
C31S C27S C28S C29S -177.4(4) .
C27S C28S C29S C30S 0.4(5) .
C27S C28S C29S C32S -178.6(4) .
C28S C29S C30S C25S 0.2(5) .
C32S C29S C30S C25S 179.2(3) .
C26S C25S C30S C29S -1.1(5) .
B1S C25S C30S C29S 176.3(3) .
C28S C27S C31S F19" 1.0(16) .
C26S C27S C31S F19" -176.4(16) .
C28S C27S C31S F21" 118.4(13) .
C26S C27S C31S F21" -59.0(14) .
C28S C27S C31S F20" -139.3(17) .
C26S C27S C31S F20" 43.3(18) .
C28S C27S C31S F20S -154.2(7) .
C26S C27S C31S F20S 28.4(8) .
C28S C27S C31S F21S 81.3(7) .
C26S C27S C31S F21S -96.1(7) .
C28S C27S C31S F19S -37.3(6) .
C26S C27S C31S F19S 145.3(5) .
C28S C29S C32S F23S -132.2(4) .
C30S C29S C32S F23S 48.8(6) .
C28S C29S C32S F24S -9.4(6) .
C30S C29S C32S F24S 171.6(4) .
C28S C29S C32S F22S 110.5(5) .
C30S C29S C32S F22S -68.5(5) .
